data_7016291
loop_
_publ_author_name
'Wanniarachchi, Sarath'
'Liddle, Brendan J.'
'Toussaint, John'
'Lindeman, Sergey V.'
'Bennett, Brian'
'Gardinier, James R.'

_publ_section_title
;
 Using sterics to promote reactivity in fac-Re(CO)(3) complexes of some
 'non-innocent' NNN-pincer ligands.
;
_journal_issue 35
_journal_name_full 'Dalton transactions (Cambridge, England : 2003)'
_journal_page_first 8776
_journal_page_last 8787
_journal_paper_doi 10.1039/c1dt10030k
_journal_volume 40
_journal_year 2011
_chemical_formula_sum 'C29 H30 N5 O3 Re'
_chemical_formula_weight 682.78
_chemical_name_systematic
;
?
;
_space_group_IT_number 14
_symmetry_cell_setting monoclinic
_symmetry_space_group_name_Hall '-P 2ybc'
_symmetry_space_group_name_H-M 'P 1 21/c 1'
_atom_sites_solution_hydrogens difmap
_atom_sites_solution_primary direct
_atom_sites_solution_secondary difmap
_audit_creation_method SHELXL-97
_cell_angle_alpha 90.00
_cell_angle_beta 114.662(1)
_cell_angle_gamma 90.00
_cell_formula_units_Z 4
_cell_length_a 15.7528(2)
_cell_length_b 13.73050(10)
_cell_length_c 13.76030(10)
_cell_measurement_reflns_used 8003
_cell_measurement_temperature 100(2)
_cell_measurement_theta_max 68
_cell_measurement_theta_min 3
_cell_volume 2704.79(5)
_computing_cell_refinement 'SAINT v7.23A (Bruker, 2005)'
_computing_data_collection 'APEX2 v2.1-4 (Bruker, 2007)'
_computing_data_reduction 'SADABS-2004/1 (Bruker, 2005)'
_computing_molecular_graphics 'XP v5.1 (Bruker, 1998)'
_computing_publication_material 'XCIF v6.12 (Bruker, 2001)'
_computing_structure_refinement 'SHELXL-97 v.97-2 (Sheldrick, 1993-1997)'
_computing_structure_solution 'XS/SHELXTL v6.12 (Bruker, 2001)'
_diffrn_ambient_temperature 100(2)
_diffrn_measured_fraction_theta_full 0.982
_diffrn_measured_fraction_theta_max 0.972
_diffrn_measurement_device_type 'Bruker APEX2 CCD detector'
_diffrn_measurement_method '\w scans'
_diffrn_radiation_monochromator graphite
_diffrn_radiation_source 'fine-focus sealed tube'
_diffrn_radiation_type CuK\a
_diffrn_radiation_wavelength 1.54178
_diffrn_reflns_av_R_equivalents 0.0173
_diffrn_reflns_av_sigmaI/netI 0.0120
_diffrn_reflns_limit_h_max 16
_diffrn_reflns_limit_h_min -18
_diffrn_reflns_limit_k_max 16
_diffrn_reflns_limit_k_min 0
_diffrn_reflns_limit_l_max 16
_diffrn_reflns_limit_l_min 0
_diffrn_reflns_number 22830
_diffrn_reflns_theta_full 68.20
_diffrn_reflns_theta_max 68.20
_diffrn_reflns_theta_min 3.09
_exptl_absorpt_coefficient_mu 9.110
_exptl_absorpt_correction_T_max 0.6109
_exptl_absorpt_correction_T_min 0.1847
_exptl_absorpt_correction_type numerical
_exptl_absorpt_process_details
;
Numerical (based on real shape of the crystal) absorption
correction followed by:
SADABS. Program for empirical absorption correction of
area-detector data. University of Goetingen. Germany.
Sheldrick, G. M. 1996
;
_exptl_crystal_colour colorless
_exptl_crystal_density_diffrn 1.677
_exptl_crystal_density_method 'not measured'
_exptl_crystal_description block
_exptl_crystal_F_000 1352
_exptl_crystal_size_max 0.28
_exptl_crystal_size_mid 0.16
_exptl_crystal_size_min 0.06
_refine_diff_density_max 0.578
_refine_diff_density_min -0.606
_refine_diff_density_rms 0.071
_refine_ls_extinction_coef 0.000107(16)
_refine_ls_extinction_expression Fc^*^=kFc[1+0.001xFc^2^\l^3^/sin(2\q)]^-1/4^
_refine_ls_extinction_method SHELXL
_refine_ls_goodness_of_fit_ref 0.999
_refine_ls_hydrogen_treatment constr
_refine_ls_matrix_type full
_refine_ls_number_parameters 350
_refine_ls_number_reflns 4810
_refine_ls_number_restraints 0
_refine_ls_restrained_S_all 0.999
_refine_ls_R_factor_all 0.0182
_refine_ls_R_factor_gt 0.0178
_refine_ls_shift/su_max 0.004
_refine_ls_shift/su_mean 0.000
_refine_ls_structure_factor_coef Fsqd
_refine_ls_weighting_details 'calc w=1/[\s^2^(Fo^2^)+(0.0298P)^2^+3.4440P] where P=(Fo^2^+2Fc^2^)/3'
_refine_ls_weighting_scheme calc
_refine_ls_wR_factor_gt 0.0462
_refine_ls_wR_factor_ref 0.0465
_reflns_number_gt 4732
_reflns_number_total 4810
_reflns_threshold_expression >2sigma(I)
_cod_data_source_file c1dt10030k.txt
_cod_data_source_block gard8la_3iPr
_cod_original_cell_volume 2704.79(4)
_cod_original_sg_symbol_H-M 'P 21/c'
_cod_database_code 7016291

loop_
_symmetry_equiv_pos_as_xyz
'x, y, z'
'-x, y+1/2, -z+1/2'
'-x, -y, -z'
'x, -y-1/2, z-1/2'

loop_
_atom_site_label
_atom_site_type_symbol
_atom_site_fract_x
_atom_site_fract_y
_atom_site_fract_z
_atom_site_U_iso_or_equiv
_atom_site_adp_type
_atom_site_occupancy
_atom_site_symmetry_multiplicity
_atom_site_calc_flag
_atom_site_refinement_flags
Re1 Re 0.233286(6) 0.577705(6) 0.341742(7) 0.00999(5) Uani 1 1 d .
O1 O 0.34728(12) 0.76611(12) 0.41742(14) 0.0218(4) Uani 1 1 d .
O2 O 0.11457(12) 0.68100(13) 0.13090(13) 0.0232(4) Uani 1 1 d .
O3 O 0.08834(12) 0.66624(13) 0.41134(14) 0.0228(4) Uani 1 1 d .
N1 N 0.15520(13) 0.44043(14) 0.29180(15) 0.0122(4) Uani 1 1 d .
N2 N 0.13391(14) 0.40431(14) 0.19112(15) 0.0138(4) Uani 1 1 d .
N3 N 0.32997(13) 0.51644(13) 0.49811(15) 0.0119(4) Uani 1 1 d .
N4 N 0.39658(13) 0.44785(14) 0.50496(15) 0.0126(4) Uani 1 1 d .
N5 N 0.31297(13) 0.49088(14) 0.27592(15) 0.0126(4) Uani 1 1 d .
C1 C 0.11669(16) 0.37881(16) 0.33733(18) 0.0145(5) Uani 1 1 d .
C2 C 0.06997(18) 0.30418(17) 0.2658(2) 0.0201(5) Uani 1 1 d .
H2A H 0.0365 0.2515 0.2779 0.024 Uiso 1 1 calc R
C3 C 0.08233(17) 0.32240(18) 0.1748(2) 0.0197(5) Uani 1 1 d .
H3A H 0.0588 0.2842 0.1114 0.024 Uiso 1 1 calc R
C4 C 0.16862(16) 0.44756(17) 0.11993(18) 0.0142(4) Uani 1 1 d .
C5 C 0.11304(17) 0.44675(17) 0.01103(19) 0.0161(5) Uani 1 1 d .
H5A H 0.0521 0.4195 -0.0153 0.019 Uiso 1 1 calc R
C6 C 0.14626(17) 0.48588(17) -0.06026(19) 0.0177(5) Uani 1 1 d .
C7 C 0.23441(17) 0.52874(18) -0.01831(19) 0.0193(5) Uani 1 1 d .
H7A H 0.2574 0.5575 -0.0654 0.023 Uiso 1 1 calc R
C8 C 0.28956(16) 0.53017(17) 0.09141(19) 0.0166(5) Uani 1 1 d .
H8A H 0.3496 0.5595 0.1178 0.020 Uiso 1 1 calc R
C9 C 0.25822(15) 0.48936(17) 0.16300(17) 0.0137(5) Uani 1 1 d .
C10 C 0.08807(19) 0.4821(2) -0.17904(19) 0.0246(5) Uani 1 1 d .
H10A H 0.0911 0.5451 -0.2108 0.037 Uiso 1 1 calc R
H10B H 0.0231 0.4676 -0.1930 0.037 Uiso 1 1 calc R
H10C H 0.1121 0.4311 -0.2106 0.037 Uiso 1 1 calc R
C11 C 0.36192(17) 0.55816(17) 0.59543(19) 0.0157(5) Uani 1 1 d .
C12 C 0.44730(16) 0.51732(17) 0.66301(18) 0.0168(5) Uani 1 1 d .
H12A H 0.4842 0.5339 0.7356 0.020 Uiso 1 1 calc R
C13 C 0.46716(16) 0.44875(17) 0.60367(18) 0.0158(4) Uani 1 1 d .
H13A H 0.5212 0.4087 0.6277 0.019 Uiso 1 1 calc R
C14 C 0.38426(15) 0.37607(16) 0.42531(18) 0.0137(4) Uani 1 1 d .
C15 C 0.41532(16) 0.28240(17) 0.46336(19) 0.0162(5) Uani 1 1 d .
H15A H 0.4374 0.2699 0.5378 0.019 Uiso 1 1 calc R
C16 C 0.41489(16) 0.20714(17) 0.3961(2) 0.0183(5) Uani 1 1 d .
C17 C 0.38182(17) 0.22902(18) 0.2879(2) 0.0205(5) Uani 1 1 d .
H17A H 0.3820 0.1798 0.2395 0.025 Uiso 1 1 calc R
C18 C 0.34860(16) 0.32070(17) 0.24900(19) 0.0171(5) Uani 1 1 d .
H18A H 0.3258 0.3318 0.1742 0.021 Uiso 1 1 calc R
C19 C 0.34694(15) 0.39880(17) 0.31538(18) 0.0132(4) Uani 1 1 d .
C20 C 0.44883(19) 0.10672(19) 0.4393(2) 0.0264(6) Uani 1 1 d .
H20A H 0.4659 0.0710 0.3885 0.040 Uiso 0.50 1 calc PR
H20B H 0.3991 0.0717 0.4498 0.040 Uiso 0.50 1 calc PR
H20C H 0.5036 0.1123 0.5079 0.040 Uiso 0.50 1 calc PR
H20D H 0.4464 0.0990 0.5090 0.040 Uiso 0.50 1 calc PR
H20E H 0.5133 0.0983 0.4477 0.040 Uiso 0.50 1 calc PR
H20F H 0.4088 0.0577 0.3895 0.040 Uiso 0.50 1 calc PR
C21 C 0.30552(16) 0.69523(16) 0.38688(17) 0.0140(4) Uani 1 1 d .
C22 C 0.15955(16) 0.64002(16) 0.20848(19) 0.0150(5) Uani 1 1 d .
C23 C 0.14502(16) 0.63390(16) 0.38875(18) 0.0148(5) Uani 1 1 d .
C24 C 0.12758(16) 0.39296(17) 0.45032(18) 0.0159(5) Uani 1 1 d .
H24A H 0.1535 0.4596 0.4742 0.019 Uiso 1 1 calc R
C25 C 0.03323(17) 0.38576(19) 0.4570(2) 0.0218(5) Uani 1 1 d .
H25A H -0.0095 0.4347 0.4099 0.033 Uiso 1 1 calc R
H25B H 0.0419 0.3974 0.5308 0.033 Uiso 1 1 calc R
H25C H 0.0069 0.3206 0.4345 0.033 Uiso 1 1 calc R
C26 C 0.19641(18) 0.3188(2) 0.5245(2) 0.0252(5) Uani 1 1 d .
H26A H 0.2574 0.3271 0.5223 0.038 Uiso 1 1 calc R
H26B H 0.1732 0.2528 0.5010 0.038 Uiso 1 1 calc R
H26C H 0.2028 0.3288 0.5977 0.038 Uiso 1 1 calc R
C27 C 0.31129(16) 0.63775(17) 0.62590(18) 0.0170(5) Uani 1 1 d .
H27A H 0.2658 0.6691 0.5587 0.020 Uiso 1 1 calc R
C28 C 0.37986(18) 0.71582(18) 0.6935(2) 0.0236(5) Uani 1 1 d .
H28A H 0.4165 0.7397 0.6558 0.035 Uiso 1 1 calc R
H28B H 0.4219 0.6878 0.7623 0.035 Uiso 1 1 calc R
H28C H 0.3451 0.7700 0.7059 0.035 Uiso 1 1 calc R
C29 C 0.25648(19) 0.59397(19) 0.6846(2) 0.0240(5) Uani 1 1 d .
H29A H 0.2131 0.5445 0.6393 0.036 Uiso 1 1 calc R
H29B H 0.2212 0.6455 0.7007 0.036 Uiso 1 1 calc R
H29C H 0.3000 0.5639 0.7514 0.036 Uiso 1 1 calc R

loop_
_atom_site_aniso_label
_atom_site_aniso_U_11
_atom_site_aniso_U_22
_atom_site_aniso_U_33
_atom_site_aniso_U_23
_atom_site_aniso_U_13
_atom_site_aniso_U_12
Re1 0.00940(7) 0.00938(7) 0.01064(7) 0.00065(3) 0.00363(5) 0.00007(3)
O1 0.0242(9) 0.0172(9) 0.0217(9) -0.0022(7) 0.0072(7) -0.0071(7)
O2 0.0259(10) 0.0202(9) 0.0174(9) 0.0049(7) 0.0030(7) 0.0066(7)
O3 0.0199(9) 0.0268(9) 0.0250(9) 0.0026(7) 0.0126(8) 0.0071(7)
N1 0.0118(10) 0.0116(9) 0.0123(9) -0.0003(7) 0.0042(8) -0.0004(7)
N2 0.0133(10) 0.0147(9) 0.0133(9) -0.0014(7) 0.0056(8) -0.0012(7)
N3 0.0107(9) 0.0117(9) 0.0128(9) 0.0015(7) 0.0044(7) 0.0017(7)
N4 0.0114(9) 0.0123(9) 0.0137(9) 0.0012(7) 0.0048(8) 0.0011(7)
N5 0.0119(9) 0.0137(9) 0.0127(9) -0.0007(7) 0.0057(7) 0.0007(7)
C1 0.0121(11) 0.0130(11) 0.0174(11) 0.0018(9) 0.0052(9) 0.0003(8)
C2 0.0233(13) 0.0156(11) 0.0243(12) -0.0019(10) 0.0127(10) -0.0072(9)
C3 0.0204(13) 0.0177(12) 0.0214(12) -0.0063(10) 0.0091(10) -0.0059(9)
C4 0.0146(12) 0.0131(10) 0.0163(11) 0.0001(9) 0.0077(9) 0.0026(9)
C5 0.0138(12) 0.0156(11) 0.0169(12) -0.0009(9) 0.0043(9) 0.0019(9)
C6 0.0200(12) 0.0172(11) 0.0143(11) 0.0004(9) 0.0057(9) 0.0051(9)
C7 0.0215(13) 0.0227(13) 0.0167(12) 0.0032(9) 0.0110(10) 0.0024(10)
C8 0.0137(11) 0.0187(12) 0.0187(12) 0.0001(9) 0.0079(9) -0.0008(9)
C9 0.0147(12) 0.0122(11) 0.0129(11) -0.0010(8) 0.0046(9) 0.0024(8)
C10 0.0250(14) 0.0306(14) 0.0146(12) 0.0026(10) 0.0049(10) 0.0021(11)
C11 0.0164(12) 0.0153(11) 0.0162(12) -0.0015(9) 0.0077(10) -0.0037(9)
C12 0.0152(12) 0.0211(12) 0.0128(11) 0.0007(9) 0.0046(9) -0.0016(9)
C13 0.0125(11) 0.0174(11) 0.0155(11) 0.0023(9) 0.0038(9) 0.0000(9)
C14 0.0101(11) 0.0140(11) 0.0170(11) -0.0020(9) 0.0057(9) 0.0000(8)
C15 0.0118(11) 0.0154(11) 0.0182(11) 0.0030(9) 0.0031(9) 0.0005(9)
C16 0.0134(12) 0.0135(11) 0.0256(12) -0.0004(9) 0.0057(10) 0.0022(9)
C17 0.0166(12) 0.0189(12) 0.0227(12) -0.0061(10) 0.0049(10) 0.0026(9)
C18 0.0122(11) 0.0206(12) 0.0157(11) -0.0028(9) 0.0030(9) 0.0010(9)
C19 0.0085(11) 0.0149(11) 0.0154(11) 0.0000(9) 0.0041(9) -0.0014(8)
C20 0.0265(14) 0.0154(12) 0.0321(14) -0.0005(11) 0.0072(11) 0.0036(10)
C21 0.0138(11) 0.0159(11) 0.0125(10) 0.0017(9) 0.0057(9) 0.0019(9)
C22 0.0152(11) 0.0117(10) 0.0181(12) -0.0023(9) 0.0072(9) -0.0018(9)
C23 0.0153(12) 0.0130(11) 0.0138(11) 0.0029(9) 0.0038(9) -0.0002(9)
C24 0.0182(12) 0.0139(11) 0.0152(11) 0.0012(9) 0.0065(9) -0.0036(9)
C25 0.0207(13) 0.0264(13) 0.0197(12) 0.0006(10) 0.0099(10) -0.0001(10)
C26 0.0217(13) 0.0288(14) 0.0251(13) 0.0097(11) 0.0097(11) 0.0014(11)
C27 0.0174(12) 0.0202(12) 0.0132(11) -0.0007(9) 0.0060(9) 0.0029(9)
C28 0.0277(14) 0.0200(12) 0.0262(13) -0.0061(10) 0.0144(11) -0.0021(10)
C29 0.0234(14) 0.0243(13) 0.0291(14) -0.0050(11) 0.0156(12) -0.0025(10)

loop_
_atom_type_symbol
_atom_type_description
_atom_type_scat_dispersion_real
_atom_type_scat_dispersion_imag
_atom_type_scat_source
C C 0.0181 0.0091 'International Tables Vol C Tables 4.2.6.8 and 6.1.1.4'
H H 0.0000 0.0000 'International Tables Vol C Tables 4.2.6.8 and 6.1.1.4'
N N 0.0311 0.0180 'International Tables Vol C Tables 4.2.6.8 and 6.1.1.4'
O O 0.0492 0.0322 'International Tables Vol C Tables 4.2.6.8 and 6.1.1.4'
Re Re -5.2083 5.8923 'International Tables Vol C Tables 4.2.6.8 and 6.1.1.4'

loop_
_geom_angle_atom_site_label_1
_geom_angle_atom_site_label_2
_geom_angle_atom_site_label_3
_geom_angle
C22 Re1 C21 88.57(9)
C22 Re1 C23 84.72(9)
C21 Re1 C23 88.17(9)
C22 Re1 N5 94.06(8)
C21 Re1 N5 103.13(8)
C23 Re1 N5 168.61(8)
C22 Re1 N1 92.70(8)
C21 Re1 N1 178.02(8)
C23 Re1 N1 93.46(8)
N5 Re1 N1 75.27(7)
C22 Re1 N3 174.18(8)
C21 Re1 N3 86.02(8)
C23 Re1 N3 97.24(8)
N5 Re1 N3 85.09(7)
N1 Re1 N3 92.65(7)
C1 N1 N2 106.02(18)
C1 N1 Re1 134.35(16)
N2 N1 Re1 119.59(14)
C3 N2 N1 110.19(19)
C3 N2 C4 127.2(2)
N1 N2 C4 122.45(19)
C11 N3 N4 105.29(18)
C11 N3 Re1 128.59(15)
N4 N3 Re1 121.23(13)
C13 N4 N3 110.20(18)
C13 N4 C14 124.80(19)
N3 N4 C14 124.20(18)
C19 N5 C9 111.74(18)
C19 N5 Re1 121.89(14)
C9 N5 Re1 105.58(13)
N1 C1 C2 110.0(2)
N1 C1 C24 121.6(2)
C2 C1 C24 128.5(2)
C3 C2 C1 106.0(2)
C3 C2 H2A 127.0
C1 C2 H2A 127.0
N2 C3 C2 107.8(2)
N2 C3 H3A 126.1
C2 C3 H3A 126.1
C5 C4 C9 122.0(2)
C5 C4 N2 119.1(2)
C9 C4 N2 118.9(2)
C4 C5 C6 120.2(2)
C4 C5 H5A 119.9
C6 C5 H5A 119.9
C7 C6 C5 118.2(2)
C7 C6 C10 121.0(2)
C5 C6 C10 120.8(2)
C6 C7 C8 121.2(2)
C6 C7 H7A 119.4
C8 C7 H7A 119.4
C9 C8 C7 121.1(2)
C9 C8 H8A 119.4
C7 C8 H8A 119.4
C8 C9 C4 117.2(2)
C8 C9 N5 122.2(2)
C4 C9 N5 120.6(2)
C6 C10 H10A 109.5
C6 C10 H10B 109.5
H10A C10 H10B 109.5
C6 C10 H10C 109.5
H10A C10 H10C 109.5
H10B C10 H10C 109.5
N3 C11 C12 110.4(2)
N3 C11 C27 124.2(2)
C12 C11 C27 125.4(2)
C13 C12 C11 106.0(2)
C13 C12 H12A 127.0
C11 C12 H12A 127.0
N4 C13 C12 108.1(2)
N4 C13 H13A 126.0
C12 C13 H13A 126.0
C15 C14 C19 122.0(2)
C15 C14 N4 115.7(2)
C19 C14 N4 122.2(2)
C16 C15 C14 122.2(2)
C16 C15 H15A 118.9
C14 C15 H15A 118.9
C15 C16 C17 116.7(2)
C15 C16 C20 121.1(2)
C17 C16 C20 122.2(2)
C18 C17 C16 121.6(2)
C18 C17 H17A 119.2
C16 C17 H17A 119.2
C17 C18 C19 123.1(2)
C17 C18 H18A 118.5
C19 C18 H18A 118.5
N5 C19 C14 122.7(2)
N5 C19 C18 123.0(2)
C14 C19 C18 114.4(2)
C16 C20 H20A 109.5
C16 C20 H20B 109.5
H20A C20 H20B 109.5
C16 C20 H20C 109.5
H20A C20 H20C 109.5
H20B C20 H20C 109.5
C16 C20 H20D 109.5
H20A C20 H20D 141.1
H20B C20 H20D 56.3
H20C C20 H20D 56.3
C16 C20 H20E 109.5
H20A C20 H20E 56.3
H20B C20 H20E 141.1
H20C C20 H20E 56.3
H20D C20 H20E 109.5
C16 C20 H20F 109.5
H20A C20 H20F 56.3
H20B C20 H20F 56.3
H20C C20 H20F 141.1
H20D C20 H20F 109.5
H20E C20 H20F 109.5
O1 C21 Re1 176.9(2)
O2 C22 Re1 176.9(2)
O3 C23 Re1 176.2(2)
C1 C24 C26 110.3(2)
C1 C24 C25 111.04(19)
C26 C24 C25 110.7(2)
C1 C24 H24A 108.2
C26 C24 H24A 108.2
C25 C24 H24A 108.2
C24 C25 H25A 109.5
C24 C25 H25B 109.5
H25A C25 H25B 109.5
C24 C25 H25C 109.5
H25A C25 H25C 109.5
H25B C25 H25C 109.5
C24 C26 H26A 109.5
C24 C26 H26B 109.5
H26A C26 H26B 109.5
C24 C26 H26C 109.5
H26A C26 H26C 109.5
H26B C26 H26C 109.5
C11 C27 C29 110.0(2)
C11 C27 C28 110.8(2)
C29 C27 C28 111.4(2)
C11 C27 H27A 108.2
C29 C27 H27A 108.2
C28 C27 H27A 108.2
C27 C28 H28A 109.5
C27 C28 H28B 109.5
H28A C28 H28B 109.5
C27 C28 H28C 109.5
H28A C28 H28C 109.5
H28B C28 H28C 109.5
C27 C29 H29A 109.5
C27 C29 H29B 109.5
H29A C29 H29B 109.5
C27 C29 H29C 109.5
H29A C29 H29C 109.5
H29B C29 H29C 109.5

loop_
_geom_bond_atom_site_label_1
_geom_bond_atom_site_label_2
_geom_bond_distance
Re1 C22 1.915(2)
Re1 C21 1.922(2)
Re1 C23 1.923(2)
Re1 N5 2.1831(18)
Re1 N1 2.1984(19)
Re1 N3 2.2186(18)
O1 C21 1.151(3)
O2 C22 1.152(3)
O3 C23 1.150(3)
N1 C1 1.339(3)
N1 N2 1.375(3)
N2 C3 1.350(3)
N2 C4 1.435(3)
N3 C11 1.346(3)
N3 N4 1.384(3)
N4 C13 1.349(3)
N4 C14 1.426(3)
N5 C19 1.392(3)
N5 C9 1.428(3)
C1 C2 1.399(3)
C1 C24 1.504(3)
C2 C3 1.368(4)
C2 H2A 0.9500
C3 H3A 0.9500
C4 C5 1.385(3)
C4 C9 1.405(3)
C5 C6 1.398(3)
C5 H5A 0.9500
C6 C7 1.392(4)
C6 C10 1.505(3)
C7 C8 1.393(3)
C7 H7A 0.9500
C8 C9 1.391(3)
C8 H8A 0.9500
C10 H10A 0.9800
C10 H10B 0.9800
C10 H10C 0.9800
C11 C12 1.395(3)
C11 C27 1.512(3)
C12 C13 1.365(3)
C12 H12A 0.9500
C13 H13A 0.9500
C14 C15 1.398(3)
C14 C19 1.410(3)
C15 C16 1.386(3)
C15 H15A 0.9500
C16 C17 1.389(4)
C16 C20 1.509(3)
C17 C18 1.382(3)
C17 H17A 0.9500
C18 C19 1.416(3)
C18 H18A 0.9500
C20 H20A 0.9800
C20 H20B 0.9800
C20 H20C 0.9800
C20 H20D 0.9800
C20 H20E 0.9800
C20 H20F 0.9800
C24 C26 1.527(3)
C24 C25 1.530(3)
C24 H24A 1.0000
C25 H25A 0.9800
C25 H25B 0.9800
C25 H25C 0.9800
C26 H26A 0.9800
C26 H26B 0.9800
C26 H26C 0.9800
C27 C29 1.530(3)
C27 C28 1.531(3)
C27 H27A 1.0000
C28 H28A 0.9800
C28 H28B 0.9800
C28 H28C 0.9800
C29 H29A 0.9800
C29 H29B 0.9800
C29 H29C 0.9800

loop_
_geom_torsion_atom_site_label_1
_geom_torsion_atom_site_label_2
_geom_torsion_atom_site_label_3
_geom_torsion_atom_site_label_4
_geom_torsion
C22 Re1 N1 C1 -132.8(2)
C21 Re1 N1 C1 98(2)
C23 Re1 N1 C1 -47.9(2)
N5 Re1 N1 C1 133.7(2)
N3 Re1 N1 C1 49.5(2)
C22 Re1 N1 N2 44.22(17)
C21 Re1 N1 N2 -85(2)
C23 Re1 N1 N2 129.09(16)
N5 Re1 N1 N2 -49.27(15)
N3 Re1 N1 N2 -133.49(16)
C1 N1 N2 C3 0.6(2)
Re1 N1 N2 C3 -177.14(15)
C1 N1 N2 C4 -175.9(2)
Re1 N1 N2 C4 6.4(3)
C22 Re1 N3 C11 65.8(8)
C21 Re1 N3 C11 44.0(2)
C23 Re1 N3 C11 -43.6(2)
N5 Re1 N3 C11 147.6(2)
N1 Re1 N3 C11 -137.44(19)
C22 Re1 N3 N4 -85.7(8)
C21 Re1 N3 N4 -107.43(16)
C23 Re1 N3 N4 164.92(16)
N5 Re1 N3 N4 -3.87(15)
N1 Re1 N3 N4 71.09(16)
C11 N3 N4 C13 -0.4(2)
Re1 N3 N4 C13 156.79(15)
C11 N3 N4 C14 169.7(2)
Re1 N3 N4 C14 -33.0(3)
C22 Re1 N5 C19 -148.61(17)
C21 Re1 N5 C19 121.92(17)
C23 Re1 N5 C19 -65.2(5)
N1 Re1 N5 C19 -56.88(17)
N3 Re1 N5 C19 37.17(17)
C22 Re1 N5 C9 -19.83(15)
C21 Re1 N5 C9 -109.31(15)
C23 Re1 N5 C9 63.6(4)
N1 Re1 N5 C9 71.90(14)
N3 Re1 N5 C9 165.95(15)
N2 N1 C1 C2 -0.7(3)
Re1 N1 C1 C2 176.59(17)
N2 N1 C1 C24 178.23(19)
Re1 N1 C1 C24 -4.5(3)
N1 C1 C2 C3 0.5(3)
C24 C1 C2 C3 -178.3(2)
N1 N2 C3 C2 -0.3(3)
C4 N2 C3 C2 176.0(2)
C1 C2 C3 N2 -0.1(3)
C3 N2 C4 C5 38.2(3)
N1 N2 C4 C5 -145.9(2)
C3 N2 C4 C9 -141.7(2)
N1 N2 C4 C9 34.2(3)
C9 C4 C5 C6 1.7(4)
N2 C4 C5 C6 -178.2(2)
C4 C5 C6 C7 -2.6(3)
C4 C5 C6 C10 177.7(2)
C5 C6 C7 C8 2.0(4)
C10 C6 C7 C8 -178.3(2)
C6 C7 C8 C9 -0.4(4)
C7 C8 C9 C4 -0.5(3)
C7 C8 C9 N5 -179.3(2)
C5 C4 C9 C8 -0.2(3)
N2 C4 C9 C8 179.7(2)
C5 C4 C9 N5 178.6(2)
N2 C4 C9 N5 -1.5(3)
C19 N5 C9 C8 -108.8(2)
Re1 N5 C9 C8 116.7(2)
C19 N5 C9 C4 72.5(3)
Re1 N5 C9 C4 -62.0(2)
N4 N3 C11 C12 0.2(2)
Re1 N3 C11 C12 -154.76(16)
N4 N3 C11 C27 -179.6(2)
Re1 N3 C11 C27 25.4(3)
N3 C11 C12 C13 0.1(3)
C27 C11 C12 C13 179.9(2)
N3 N4 C13 C12 0.5(3)
C14 N4 C13 C12 -169.6(2)
C11 C12 C13 N4 -0.4(3)
C13 N4 C14 C15 31.8(3)
N3 N4 C14 C15 -137.0(2)
C13 N4 C14 C19 -145.6(2)
N3 N4 C14 C19 45.7(3)
C19 C14 C15 C16 2.7(4)
N4 C14 C15 C16 -174.7(2)
C14 C15 C16 C17 -0.1(3)
C14 C15 C16 C20 180.0(2)
C15 C16 C17 C18 -1.7(4)
C20 C16 C17 C18 178.2(2)
C16 C17 C18 C19 1.0(4)
C9 N5 C19 C14 -165.2(2)
Re1 N5 C19 C14 -39.1(3)
C9 N5 C19 C18 16.1(3)
Re1 N5 C19 C18 142.13(18)
C15 C14 C19 N5 177.9(2)
N4 C14 C19 N5 -5.0(3)
C15 C14 C19 C18 -3.2(3)
N4 C14 C19 C18 173.9(2)
C17 C18 C19 N5 -179.6(2)
C17 C18 C19 C14 1.5(3)
C22 Re1 C21 O1 115(4)
C23 Re1 C21 O1 30(4)
N5 Re1 C21 O1 -151(4)
N1 Re1 C21 O1 -116(4)
N3 Re1 C21 O1 -67(4)
C21 Re1 C22 O2 -52(4)
C23 Re1 C22 O2 36(4)
N5 Re1 C22 O2 -155(4)
N1 Re1 C22 O2 129(4)
N3 Re1 C22 O2 -74(4)
C22 Re1 C23 O3 40(3)
C21 Re1 C23 O3 129(3)
N5 Re1 C23 O3 -44(3)
N1 Re1 C23 O3 -52(3)
N3 Re1 C23 O3 -146(3)
N1 C1 C24 C26 -105.9(2)
C2 C1 C24 C26 72.9(3)
N1 C1 C24 C25 131.0(2)
C2 C1 C24 C25 -50.3(3)
N3 C11 C27 C29 97.9(3)
C12 C11 C27 C29 -81.9(3)
N3 C11 C27 C28 -138.5(2)
C12 C11 C27 C28 41.7(3)
